data_7021600
loop_
_publ_author_name
'Chakraborty, Anindita'
'Srinivasa Rao, Lingampalli'
'Manna, Arun Kumar'
'Pati, Swapan K.'
'Ribas, Joan'
'Maji, Tapas Kumar'

_publ_section_title
;
 Discrete dinuclear complex to extended 2D compound in a Cu-azido system
 by controlling coligand stoichiometry: synthesis and magneto-structural
 correlations.
;
_journal_issue 30
_journal_name_full 'Dalton transactions (Cambridge, England : 2003)'
_journal_page_first 10707
_journal_page_last 10714
_journal_paper_doi 10.1039/c3dt32526a
_journal_volume 42
_journal_year 2013
_chemical_formula_moiety 'C4 H12 Cu3 N20'
_chemical_formula_sum 'C4 H12 Cu3 N20'
_chemical_formula_weight 530.96
_chemical_name_systematic
;
?
;
_space_group_IT_number 2
_symmetry_cell_setting triclinic
_symmetry_space_group_name_Hall '-P 1'
_symmetry_space_group_name_H-M 'P -1'
_atom_sites_solution_hydrogens geom
_atom_sites_solution_primary direct
_atom_sites_solution_secondary difmap
_audit_creation_method SHELXL-97
_cell_angle_alpha 103.612(2)
_cell_angle_beta 106.749(2)
_cell_angle_gamma 111.4310(10)
_cell_formula_units_Z 2
_cell_length_a 8.5602(2)
_cell_length_b 10.6248(3)
_cell_length_c 11.4803(5)
_cell_measurement_reflns_used 9919
_cell_measurement_temperature 298(2)
_cell_measurement_theta_max 25.7
_cell_measurement_theta_min 2.0
_cell_volume 860.07(5)
_computing_cell_refinement SMART
_computing_data_collection 'SMART (Bruker,2000)'
_computing_data_reduction 'SAINT (Bruker,2000)'
_computing_molecular_graphics 'Mercury 1.4.1'
_computing_publication_material 'PLATON (Spek, 2003)'
_computing_structure_refinement 'SHELXL-97 (Sheldrick, 2008)'
_computing_structure_solution 'SIR-92 (Altomare et al. 1994)'
_diffrn_ambient_temperature 298(2)
_diffrn_measured_fraction_theta_full 0.999
_diffrn_measured_fraction_theta_max 0.999
_diffrn_radiation_monochromator graphite
_diffrn_radiation_source 'fine-focus sealed tube'
_diffrn_radiation_type MoK\a
_diffrn_radiation_wavelength 0.71073
_diffrn_reflns_av_R_equivalents 0.0415
_diffrn_reflns_av_sigmaI/netI 0.0504
_diffrn_reflns_limit_h_max 10
_diffrn_reflns_limit_h_min -10
_diffrn_reflns_limit_k_max 12
_diffrn_reflns_limit_k_min -12
_diffrn_reflns_limit_l_max 14
_diffrn_reflns_limit_l_min -14
_diffrn_reflns_number 9919
_diffrn_reflns_theta_full 25.71
_diffrn_reflns_theta_max 25.71
_diffrn_reflns_theta_min 2.00
_exptl_absorpt_coefficient_mu 3.717
_exptl_absorpt_correction_T_max 0.9294
_exptl_absorpt_correction_T_min 0.8077
_exptl_absorpt_correction_type empirical
_exptl_absorpt_process_details SADABS
_exptl_crystal_colour Green
_exptl_crystal_density_diffrn 2.050
_exptl_crystal_density_method 'not measured'
_exptl_crystal_description Block
_exptl_crystal_F_000 526
_exptl_crystal_size_max 0.06
_exptl_crystal_size_mid 0.04
_exptl_crystal_size_min 0.02
_refine_diff_density_max 3.034
_refine_diff_density_min -1.107
_refine_diff_density_rms 0.425
_refine_ls_extinction_method none
_refine_ls_goodness_of_fit_ref 1.053
_refine_ls_hydrogen_treatment noref
_refine_ls_matrix_type full
_refine_ls_number_parameters 244
_refine_ls_number_reflns 3264
_refine_ls_number_restraints 0
_refine_ls_restrained_S_all 1.053
_refine_ls_R_factor_all 0.0862
_refine_ls_R_factor_gt 0.0624
_refine_ls_shift/su_max 0.000
_refine_ls_shift/su_mean 0.000
_refine_ls_structure_factor_coef Fsqd
_refine_ls_weighting_details 'calc w=1/[\s^2^(Fo^2^)+(0.1489P)^2^+0.0000P] where P=(Fo^2^+2Fc^2^)/3'
_refine_ls_weighting_scheme calc
_refine_ls_wR_factor_gt 0.1830
_refine_ls_wR_factor_ref 0.2090
_reflns_number_gt 2460
_reflns_number_total 3264
_reflns_threshold_expression >2\s(I)
_cod_data_source_file c3dt32526a.txt
_cod_data_source_block compound2
_cod_depositor_comments
;
The following automatic conversions were performed:

'_symmetry_cell_setting' value 'Triclinic' changed to 'triclinic'
according to /home/saulius/struct/CIF-dictionaries/cif_core.dic
dictionary named 'cif_core.dic' version 2.4.2 from 2011-04-26.

Automatic conversion script
Id: cif_fix_values 1891 2012-01-12 08:04:46Z andrius 
;
_cod_original_sg_symbol_H-M P-1
_cod_database_code 7021600

loop_
_symmetry_equiv_pos_as_xyz
'x, y, z'
'-x, -y, -z'

loop_
_atom_site_label
_atom_site_type_symbol
_atom_site_fract_x
_atom_site_fract_y
_atom_site_fract_z
_atom_site_U_iso_or_equiv
_atom_site_adp_type
_atom_site_occupancy
_atom_site_symmetry_multiplicity
_atom_site_calc_flag
_atom_site_refinement_flags
Cu1 Cu 1.13289(11) 0.42120(10) 0.07524(8) 0.0263(3) Uani 1 1 d .
Cu2 Cu 1.25450(12) 0.58901(10) -0.09602(9) 0.0282(3) Uani 1 1 d .
Cu3 Cu 1.01278(12) 0.31217(10) 0.29174(9) 0.0290(3) Uani 1 1 d .
N1 N 1.0397(9) 0.4177(7) -0.1072(6) 0.0289(14) Uani 1 1 d .
N10 N 1.2187(9) 0.4623(8) 0.2678(7) 0.0377(16) Uani 1 1 d .
N4 N 1.3550(9) 0.5903(8) 0.0861(7) 0.0349(15) Uani 1 1 d .
N13 N 1.4796(10) 0.7349(9) -0.0865(9) 0.050(2) Uani 1 1 d .
N8 N 0.8291(9) 0.1454(7) -0.0323(7) 0.0314(14) Uani 1 1 d .
N20 N 0.8207(10) 0.1432(8) 0.3109(7) 0.0362(15) Uani 1 1 d .
N14 N 1.6262(9) 0.7422(7) -0.0555(7) 0.0330(15) Uani 1 1 d .
N7 N 0.8958(8) 0.2651(7) 0.0547(6) 0.0280(14) Uani 1 1 d .
C1 C 1.0581(14) 0.0629(11) 0.3260(10) 0.051(2) Uani 1 1 d .
H1A H 1.1467 0.0448 0.3848 0.062 Uiso 1 1 calc R
H1B H 0.9894 -0.0201 0.2425 0.062 Uiso 1 1 calc R
N5 N 1.5120(9) 0.6247(8) 0.1515(7) 0.0362(15) Uani 1 1 d .
C2 C 0.9288(13) 0.0845(10) 0.3850(9) 0.044(2) Uani 1 1 d .
H2A H 0.8459 -0.0082 0.3826 0.053 Uiso 1 1 calc R
H2B H 0.9993 0.1519 0.4762 0.053 Uiso 1 1 calc R
N17 N 1.1523(9) 0.5088(7) -0.3722(6) 0.0335(15) Uani 1 1 d .
N19 N 1.1544(9) 0.1994(8) 0.3064(7) 0.0384(16) Uani 1 1 d .
H19A H 1.1730 0.1760 0.2327 0.046 Uiso 1 1 calc R
H19B H 1.2655 0.2562 0.3746 0.046 Uiso 1 1 calc R
N11 N 1.3539(9) 0.5663(8) 0.3569(7) 0.0378(16) Uani 1 1 d .
N2 N 0.9349(10) 0.3107(8) -0.2088(7) 0.0370(16) Uani 1 1 d .
N16 N 1.1199(9) 0.5652(7) -0.2838(6) 0.0301(14) Uani 1 1 d .
N3 N 0.8352(15) 0.2136(9) -0.3042(8) 0.076(3) Uani 1 1 d .
C3 C 0.6864(12) 0.0310(9) 0.1781(9) 0.045(2) Uani 1 1 d .
H3A H 0.6176 0.0710 0.1315 0.068 Uiso 1 1 calc R
H3B H 0.6036 -0.0527 0.1864 0.068 Uiso 1 1 calc R
H3C H 0.7512 0.0022 0.1304 0.068 Uiso 1 1 calc R
N9 N 0.7652(12) 0.0326(9) -0.1140(9) 0.059(2) Uani 1 1 d .
N15 N 1.7760(12) 0.7617(10) -0.0231(11) 0.065(3) Uani 1 1 d .
N18 N 1.1847(12) 0.4576(9) -0.4553(8) 0.053(2) Uani 1 1 d .
C4 C 0.7127(14) 0.1810(11) 0.3811(10) 0.052(2) Uani 1 1 d .
H4A H 0.6418 0.2188 0.3332 0.077 Uiso 1 1 calc R
H4B H 0.7954 0.2537 0.4678 0.077 Uiso 1 1 calc R
H4C H 0.6314 0.0949 0.3874 0.077 Uiso 1 1 calc R
N12 N 1.4820(12) 0.6636(11) 0.4408(9) 0.071(3) Uani 1 1 d .
N6 N 1.6609(11) 0.6604(13) 0.2149(10) 0.074(3) Uani 1 1 d .

loop_
_atom_site_aniso_label
_atom_site_aniso_U_11
_atom_site_aniso_U_22
_atom_site_aniso_U_33
_atom_site_aniso_U_23
_atom_site_aniso_U_13
_atom_site_aniso_U_12
Cu1 0.0276(5) 0.0291(5) 0.0205(5) 0.0113(4) 0.0094(4) 0.0108(4)
Cu2 0.0292(5) 0.0314(5) 0.0249(5) 0.0146(4) 0.0110(4) 0.0130(4)
Cu3 0.0350(5) 0.0323(6) 0.0266(5) 0.0150(4) 0.0147(4) 0.0187(4)
N1 0.033(3) 0.030(3) 0.018(3) 0.008(3) 0.009(3) 0.011(3)
N10 0.034(4) 0.044(4) 0.024(4) 0.014(3) 0.008(3) 0.010(3)
N4 0.028(3) 0.040(4) 0.031(4) 0.018(3) 0.009(3) 0.011(3)
N13 0.033(4) 0.057(5) 0.069(6) 0.042(5) 0.020(4) 0.019(4)
N8 0.036(3) 0.031(4) 0.031(4) 0.014(3) 0.018(3) 0.014(3)
N20 0.051(4) 0.039(4) 0.034(4) 0.022(3) 0.024(3) 0.027(3)
N14 0.039(4) 0.033(4) 0.036(4) 0.017(3) 0.020(3) 0.021(3)
N7 0.030(3) 0.035(4) 0.022(3) 0.012(3) 0.012(3) 0.017(3)
C1 0.067(6) 0.055(6) 0.052(6) 0.028(5) 0.025(5) 0.042(5)
N5 0.034(4) 0.043(4) 0.034(4) 0.021(3) 0.014(3) 0.016(3)
C2 0.066(6) 0.044(5) 0.036(5) 0.028(4) 0.022(4) 0.029(4)
N17 0.043(4) 0.037(4) 0.023(4) 0.013(3) 0.011(3) 0.022(3)
N19 0.043(4) 0.045(4) 0.030(4) 0.015(3) 0.013(3) 0.025(3)
N11 0.033(4) 0.044(4) 0.030(4) 0.012(4) 0.011(3) 0.015(3)
N2 0.050(4) 0.036(4) 0.032(4) 0.018(4) 0.018(4) 0.024(4)
N16 0.046(4) 0.036(4) 0.021(3) 0.014(3) 0.018(3) 0.026(3)
N3 0.114(8) 0.029(4) 0.030(5) -0.001(4) -0.003(5) 0.013(5)
C3 0.049(5) 0.032(5) 0.041(5) 0.009(4) 0.014(4) 0.013(4)
N9 0.067(5) 0.039(5) 0.053(5) 0.005(4) 0.033(4) 0.009(4)
N15 0.051(5) 0.059(6) 0.115(8) 0.045(6) 0.048(5) 0.038(4)
N18 0.080(6) 0.063(5) 0.034(4) 0.017(4) 0.026(4) 0.049(5)
C4 0.073(6) 0.046(5) 0.054(6) 0.024(5) 0.044(5) 0.030(5)
N12 0.051(5) 0.079(7) 0.039(5) 0.002(5) 0.002(4) 0.012(5)
N6 0.039(5) 0.119(9) 0.065(6) 0.051(6) 0.018(4) 0.031(5)

loop_
_atom_type_symbol
_atom_type_description
_atom_type_scat_dispersion_real
_atom_type_scat_dispersion_imag
_atom_type_scat_source
C C 0.0033 0.0016 'International Tables Vol C Tables 4.2.6.8 and 6.1.1.4'
H H 0.0000 0.0000 'International Tables Vol C Tables 4.2.6.8 and 6.1.1.4'
N N 0.0061 0.0033 'International Tables Vol C Tables 4.2.6.8 and 6.1.1.4'
Cu Cu 0.3201 1.2651 'International Tables Vol C Tables 4.2.6.8 and 6.1.1.4'

loop_
_geom_angle_atom_site_label_1
_geom_angle_atom_site_label_2
_geom_angle_atom_site_label_3
_geom_angle
_geom_angle_site_symmetry_1
_geom_angle_site_symmetry_3
N10 Cu1 N1 167.9(3) . .
N10 Cu1 N7 86.2(3) . .
N1 Cu1 N7 96.2(3) . .
N10 Cu1 N4 97.3(3) . .
N1 Cu1 N4 79.1(3) . .
N7 Cu1 N4 173.1(2) . .
N10 Cu1 N15 96.1(3) . 2_865
N1 Cu1 N15 95.8(3) . 2_865
N7 Cu1 N15 87.9(3) . 2_865
N4 Cu1 N15 97.6(3) . 2_865
N13 Cu2 N1 171.2(3) . .
N13 Cu2 N4 98.0(3) . .
N1 Cu2 N4 79.4(3) . .
N13 Cu2 N16 89.9(3) . .
N1 Cu2 N16 92.8(3) . .
N4 Cu2 N16 172.1(3) . .
N13 Cu2 N7 100.2(3) . 2_765
N1 Cu2 N7 88.5(2) . 2_765
N4 Cu2 N7 98.1(3) . 2_765
N16 Cu2 N7 80.9(2) . 2_765
N19 Cu3 N16 177.3(3) . 2_765
N19 Cu3 N10 88.4(3) . .
N16 Cu3 N10 90.0(3) 2_765 .
N19 Cu3 N20 84.3(3) . .
N16 Cu3 N20 97.4(3) 2_765 .
N10 Cu3 N20 172.4(3) . .
N19 Cu3 N7 102.2(2) . .
N16 Cu3 N7 79.5(2) 2_765 .
N10 Cu3 N7 74.0(2) . .
N20 Cu3 N7 105.6(3) . .
N2 N1 Cu1 127.3(5) . .
N2 N1 Cu2 122.8(5) . .
Cu1 N1 Cu2 101.4(3) . .
N11 N10 Cu1 127.8(6) . .
N11 N10 Cu3 124.5(6) . .
Cu1 N10 Cu3 107.0(3) . .
N5 N4 Cu2 126.5(6) . .
N5 N4 Cu1 124.6(5) . .
Cu2 N4 Cu1 100.1(3) . .
N14 N13 Cu2 129.6(6) . .
N9 N8 N7 179.5(8) . .
C2 N20 C3 110.6(7) . .
C2 N20 C4 109.1(7) . .
C3 N20 C4 107.1(7) . .
C2 N20 Cu3 104.4(5) . .
C3 N20 Cu3 109.0(5) . .
C4 N20 Cu3 116.7(5) . .
N15 N14 N13 174.2(9) . .
N8 N7 Cu1 117.7(5) . .
N8 N7 Cu2 127.4(5) . 2_765
Cu1 N7 Cu2 99.1(3) . 2_765
N8 N7 Cu3 124.2(5) . .
Cu1 N7 Cu3 92.6(2) . .
Cu2 N7 Cu3 87.4(2) 2_765 .
N19 C1 C2 107.2(7) . .
N6 N5 N4 178.4(11) . .
N20 C2 C1 110.4(7) . .
N18 N17 N16 179.0(9) . .
C1 N19 Cu3 112.6(5) . .
N12 N11 N10 179.4(10) . .
N3 N2 N1 178.1(9) . .
N17 N16 Cu3 125.3(5) . 2_765
N17 N16 Cu2 120.9(5) . .
Cu3 N16 Cu2 112.0(3) 2_765 .
N14 N15 Cu1 125.2(7) . 2_865

loop_
_geom_bond_atom_site_label_1
_geom_bond_atom_site_label_2
_geom_bond_distance
_geom_bond_site_symmetry_2
Cu1 N10 1.999(7) .
Cu1 N1 2.000(6) .
Cu1 N7 2.001(6) .
Cu1 N4 2.030(6) .
Cu1 N15 2.360(8) 2_865
Cu2 N13 1.935(7) .
Cu2 N1 2.005(6) .
Cu2 N4 2.013(7) .
Cu2 N16 2.034(6) .
Cu2 N7 2.397(6) 2_765
Cu3 N19 1.993(7) .
Cu3 N16 2.019(6) 2_765
Cu3 N10 2.039(7) .
Cu3 N20 2.052(7) .
Cu3 N7 2.467(6) .
N1 N2 1.219(10) .
N10 N11 1.207(10) .
N4 N5 1.197(9) .
N13 N14 1.169(9) .
N8 N9 1.145(10) .
N8 N7 1.219(9) .
N20 C2 1.478(10) .
N20 C3 1.483(11) .
N20 C4 1.487(11) .
N14 N15 1.149(10) .
N7 Cu2 2.397(6) 2_765
C1 N19 1.490(12) .
C1 C2 1.509(13) .
N5 N6 1.131(10) .
N17 N18 1.141(10) .
N17 N16 1.209(9) .
N11 N12 1.137(11) .
N2 N3 1.131(10) .
N16 Cu3 2.019(6) 2_765
N15 Cu1 2.360(8) 2_865
